data_4084556
loop_
_publ_author_name
'Hameury, Sophie'
'de Fr\'emont, Pierre'
'Breuil, Pierre-Alain R.'
'Olivier-Bourbigou, H\'el\`ene'
'Braunstein, Pierre'

_publ_section_title
;
 Bis(ether-functionalized NHC) Nickel(II)
 Complexes,TranstoCisIsomerization Triggered by Water Coordination, and
 Catalytic Ethylene Oligomerization
;
_journal_issue 11
_journal_name_full Organometallics
_journal_page_first 2183
_journal_paper_doi 10.1021/om5008506
_journal_volume 34
_journal_year 2015
_chemical_formula_moiety 'C36 H52 I2 N4 Ni O2'
_chemical_formula_sum 'C36 H52 I2 N4 Ni O2'
_chemical_formula_weight 885.33
_chemical_name_systematic '[NiI2{ImDiPP(EtOMe)}2]'
_space_group_IT_number 2
_symmetry_cell_setting triclinic
_symmetry_Int_Tables_number 2
_symmetry_space_group_name_Hall '-P 1'
_symmetry_space_group_name_H-M 'P -1'
_atom_sites_solution_hydrogens geom
_atom_sites_solution_primary direct
_atom_sites_solution_secondary difmap
_audit_creation_method SHELXL-97
_cell_angle_alpha 74.611(2)
_cell_angle_beta 86.728(2)
_cell_angle_gamma 79.318(2)
_cell_formula_units_Z 2
_cell_length_a 10.6896(4)
_cell_length_b 11.4216(4)
_cell_length_c 16.9863(5)
_cell_measurement_reflns_used 10647
_cell_measurement_temperature 173(2)
_cell_measurement_theta_max 27.485
_cell_measurement_theta_min 0.998
_cell_volume 1964.82(12)
_computing_cell_refinement 'HKL Scalepack (Otwinowski & Minor 1997)'
_computing_data_collection 'Collect (Bruker AXS BV, 1997-2004)'
_computing_data_reduction 'HKL Denzo and Scalepack (Otwinowski & Minor 1997)'
_computing_molecular_graphics 'Ortep-3 for Windows (Farrugia, 1997)'
_computing_publication_material 'WinGX publication routines (Farrugia, 1999)'
_computing_structure_refinement 'SHELXL-97 (Sheldrick, 2008)'
_computing_structure_solution 'Sir 97'
_diffrn_ambient_temperature 173(2)
_diffrn_detector_area_resol_mean 9
_diffrn_measured_fraction_theta_full 0.997
_diffrn_measured_fraction_theta_max 0.997
_diffrn_measurement_device_type KappaCCD
_diffrn_measurement_method 'CCD rotation images, thick slices'
_diffrn_radiation_monochromator graphite
_diffrn_radiation_probe x-ray
_diffrn_radiation_type MoK\a
_diffrn_radiation_wavelength 0.71073
_diffrn_reflns_av_R_equivalents 0.0569
_diffrn_reflns_av_unetI/netI 0.0644
_diffrn_reflns_limit_h_max 13
_diffrn_reflns_limit_h_min -13
_diffrn_reflns_limit_k_max 14
_diffrn_reflns_limit_k_min -12
_diffrn_reflns_limit_l_max 20
_diffrn_reflns_limit_l_min -20
_diffrn_reflns_number 18686
_diffrn_reflns_theta_full 26.00
_diffrn_reflns_theta_max 26.00
_diffrn_reflns_theta_min 1.88
_diffrn_source 'fine-focus sealed tube'
_exptl_absorpt_coefficient_mu 2.099
_exptl_absorpt_correction_T_max 0.6972
_exptl_absorpt_correction_T_min 0.5697
_exptl_absorpt_correction_type multi-scan
_exptl_absorpt_process_details
;
[c.f. r.h. blessing, acta cryst. (1995), a51, 33-38]
;
_exptl_crystal_colour Orange
_exptl_crystal_density_diffrn 1.496
_exptl_crystal_density_method 'not measured'
_exptl_crystal_description Prism
_exptl_crystal_F_000 892
_exptl_crystal_recrystallization_method 'THF - Pentane'
_exptl_crystal_size_max 0.18
_exptl_crystal_size_mid 0.14
_exptl_crystal_size_min 0.12
_refine_diff_density_max 0.526
_refine_diff_density_min -0.752
_refine_diff_density_rms 0.101
_refine_ls_extinction_method none
_refine_ls_goodness_of_fit_ref 1.024
_refine_ls_hydrogen_treatment constr
_refine_ls_matrix_type full
_refine_ls_number_parameters 419
_refine_ls_number_reflns 7684
_refine_ls_number_restraints 0
_refine_ls_restrained_S_all 1.024
_refine_ls_R_factor_all 0.0629
_refine_ls_R_factor_gt 0.0399
_refine_ls_shift/su_max 0.001
_refine_ls_shift/su_mean 0.000
_refine_ls_structure_factor_coef Fsqd
_refine_ls_weighting_details 'calc w=1/[\s^2^(Fo^2^)+(0.0190P)^2^+0.9456P] where P=(Fo^2^+2Fc^2^)/3'
_refine_ls_weighting_scheme calc
_refine_ls_wR_factor_gt 0.0691
_refine_ls_wR_factor_ref 0.0744
_reflns_number_gt 5892
_reflns_number_total 7684
_reflns_threshold_expression >2sigma(I)
_cod_data_source_file om5008506_si_002.cif
_cod_data_source_block compound_21
_cod_depositor_comments 'Adding full bibliography for 4084545--4084559.cif.'
_cod_database_code 4084556

loop_
_symmetry_equiv_pos_as_xyz
'x, y, z'
'-x, -y, -z'

loop_
_atom_site_label
_atom_site_type_symbol
_atom_site_fract_x
_atom_site_fract_y
_atom_site_fract_z
_atom_site_U_iso_or_equiv
_atom_site_adp_type
_atom_site_occupancy
_atom_site_symmetry_multiplicity
_atom_site_calc_flag
_atom_site_refinement_flags
Ni1 Ni 0.5000 0.5000 0.5000 0.01909(14) Uani 1 2 d S
Ni2 Ni 1.0000 0.0000 0.0000 0.02022(15) Uani 1 2 d S
C1 C 0.5918(3) 0.5148(3) 0.3989(2) 0.0206(8) Uani 1 1 d .
C2 C 0.7071(3) 0.4831(3) 0.2875(2) 0.0276(9) Uani 1 1 d .
H2 H 0.7584 0.4431 0.2530 0.033 Uiso 1 1 calc R
C3 C 0.6567(3) 0.6028(4) 0.2709(2) 0.0308(9) Uani 1 1 d .
H3 H 0.6663 0.6623 0.2227 0.037 Uiso 1 1 calc R
C4 C 0.7068(3) 0.2991(3) 0.40610(19) 0.0196(7) Uani 1 1 d .
C5 C 0.6233(3) 0.2188(3) 0.4034(2) 0.0242(8) Uani 1 1 d .
C6 C 0.6593(4) 0.0965(3) 0.4464(2) 0.0322(9) Uani 1 1 d .
H6 H 0.6047 0.0411 0.4483 0.039 Uiso 1 1 calc R
C7 C 0.7748(4) 0.0549(3) 0.4865(2) 0.0338(9) Uani 1 1 d .
H7 H 0.7961 -0.0273 0.5156 0.041 Uiso 1 1 calc R
C8 C 0.8580(4) 0.1344(3) 0.4834(2) 0.0324(9) Uani 1 1 d .
H8 H 0.9366 0.1045 0.5087 0.039 Uiso 1 1 calc R
C9 C 0.8266(3) 0.2596(3) 0.4430(2) 0.0237(8) Uani 1 1 d .
C10 C 0.5072(3) 0.2593(3) 0.3489(2) 0.0299(9) Uani 1 1 d .
H10 H 0.4797 0.3483 0.3413 0.036 Uiso 1 1 calc R
C11 C 0.3950(4) 0.1954(4) 0.3860(3) 0.0441(11) Uani 1 1 d .
H11A H 0.4155 0.1096 0.3871 0.066 Uiso 1 1 calc R
H11B H 0.3206 0.2332 0.3534 0.066 Uiso 1 1 calc R
H11C H 0.3788 0.2036 0.4406 0.066 Uiso 1 1 calc R
C12 C 0.5435(4) 0.2364(4) 0.2649(2) 0.0444(11) Uani 1 1 d .
H12A H 0.6141 0.2762 0.2427 0.067 Uiso 1 1 calc R
H12B H 0.4722 0.2694 0.2289 0.067 Uiso 1 1 calc R
H12C H 0.5669 0.1493 0.2704 0.067 Uiso 1 1 calc R
C13 C 0.9234(3) 0.3437(3) 0.4358(2) 0.0284(9) Uani 1 1 d .
H13 H 0.8769 0.4285 0.4274 0.034 Uiso 1 1 calc R
C14 C 1.0047(4) 0.3133(4) 0.5125(2) 0.0385(10) Uani 1 1 d .
H14A H 0.9504 0.3057 0.5600 0.058 Uiso 1 1 calc R
H14B H 1.0521 0.3781 0.5092 0.058 Uiso 1 1 calc R
H14C H 1.0626 0.2369 0.5165 0.058 Uiso 1 1 calc R
C15 C 1.0106(4) 0.3382(4) 0.3616(2) 0.0453(11) Uani 1 1 d .
H15A H 1.0559 0.2554 0.3681 0.068 Uiso 1 1 calc R
H15B H 1.0703 0.3929 0.3573 0.068 Uiso 1 1 calc R
H15C H 0.9602 0.3627 0.3130 0.068 Uiso 1 1 calc R
C16 C 0.5228(4) 0.7421(3) 0.3467(2) 0.0381(10) Uani 1 1 d .
H16A H 0.4628 0.7315 0.3920 0.046 Uiso 1 1 calc R
H16B H 0.4753 0.7852 0.2973 0.046 Uiso 1 1 calc R
C17 C 0.6160(4) 0.8188(4) 0.3606(2) 0.0429(11) Uani 1 1 d .
H17A H 0.5704 0.8939 0.3725 0.052 Uiso 1 1 calc R
H17B H 0.6697 0.7730 0.4068 0.052 Uiso 1 1 calc R
C18 C 0.7978(4) 0.8977(4) 0.3028(3) 0.0480(11) Uani 1 1 d .
H18A H 0.7690 0.9708 0.3212 0.072 Uiso 1 1 calc R
H18B H 0.8450 0.9181 0.2527 0.072 Uiso 1 1 calc R
H18C H 0.8514 0.8381 0.3435 0.072 Uiso 1 1 calc R
C19 C 1.0391(3) -0.1368(3) 0.0939(2) 0.0212(8) Uani 1 1 d .
C20 C 1.1165(4) -0.2819(3) 0.2074(2) 0.0341(10) Uani 1 1 d .
H20 H 1.1708 -0.3269 0.2500 0.041 Uiso 1 1 calc R
C21 C 1.0018(4) -0.3019(3) 0.1944(2) 0.0357(10) Uani 1 1 d .
H21 H 0.9608 -0.3635 0.2262 0.043 Uiso 1 1 calc R
C22 C 1.2597(3) -0.1348(3) 0.1363(2) 0.0245(8) Uani 1 1 d .
C23 C 1.2669(3) -0.0338(3) 0.1665(2) 0.0288(9) Uani 1 1 d .
C24 C 1.3826(4) 0.0091(4) 0.1559(2) 0.0371(10) Uani 1 1 d .
H24 H 1.3906 0.0771 0.1743 0.045 Uiso 1 1 calc R
C25 C 1.4848(4) -0.0480(4) 0.1186(2) 0.0400(11) Uani 1 1 d .
H25 H 1.5605 -0.0172 0.1113 0.048 Uiso 1 1 calc R
C26 C 1.4765(4) -0.1493(4) 0.0920(2) 0.0381(10) Uani 1 1 d .
H26 H 1.5473 -0.1873 0.0680 0.046 Uiso 1 1 calc R
C27 C 1.3632(3) -0.1971(3) 0.1003(2) 0.0288(9) Uani 1 1 d .
C28 C 1.3599(4) -0.3130(3) 0.0744(2) 0.0352(10) Uani 1 1 d .
H28 H 1.2710 -0.3132 0.0632 0.042 Uiso 1 1 calc R
C29 C 1.4375(4) -0.3205(4) -0.0038(3) 0.0517(12) Uani 1 1 d .
H29A H 1.4169 -0.2437 -0.0446 0.077 Uiso 1 1 calc R
H29B H 1.4172 -0.3860 -0.0237 0.077 Uiso 1 1 calc R
H29C H 1.5267 -0.3365 0.0081 0.077 Uiso 1 1 calc R
C30 C 1.4060(4) -0.4297(4) 0.1437(3) 0.0573(14) Uani 1 1 d .
H30A H 1.4947 -0.4350 0.1535 0.086 Uiso 1 1 calc R
H30B H 1.3940 -0.5016 0.1280 0.086 Uiso 1 1 calc R
H30C H 1.3580 -0.4249 0.1926 0.086 Uiso 1 1 calc R
C31 C 1.1595(4) 0.0225(4) 0.2139(2) 0.0360(10) Uani 1 1 d .
H31 H 1.0800 0.0062 0.1964 0.043 Uiso 1 1 calc R
C32 C 1.1741(5) -0.0405(4) 0.3054(2) 0.0566(13) Uani 1 1 d .
H32A H 1.1759 -0.1274 0.3145 0.085 Uiso 1 1 calc R
H32B H 1.1036 -0.0062 0.3347 0.085 Uiso 1 1 calc R
H32C H 1.2521 -0.0274 0.3242 0.085 Uiso 1 1 calc R
C33 C 1.1469(4) 0.1617(4) 0.1989(3) 0.0529(12) Uani 1 1 d .
H33A H 1.2173 0.1799 0.2234 0.079 Uiso 1 1 calc R
H33B H 1.0687 0.1936 0.2226 0.079 Uiso 1 1 calc R
H33C H 1.1469 0.1993 0.1412 0.079 Uiso 1 1 calc R
C34 C 0.8335(3) -0.2042(4) 0.0870(2) 0.0333(10) Uani 1 1 d .
H34A H 0.8151 -0.1253 0.0467 0.040 Uiso 1 1 calc R
H34B H 0.7668 -0.2062 0.1283 0.040 Uiso 1 1 calc R
C35 C 0.8318(4) -0.3062(4) 0.0462(2) 0.0423(11) Uani 1 1 d .
H35A H 0.7586 -0.2853 0.0106 0.051 Uiso 1 1 calc R
H35B H 0.9081 -0.3165 0.0132 0.051 Uiso 1 1 calc R
C36 C 0.8326(5) -0.5198(5) 0.0734(3) 0.0808(18) Uani 1 1 d .
H36A H 0.7748 -0.4986 0.0285 0.121 Uiso 1 1 calc R
H36B H 0.8099 -0.5883 0.1147 0.121 Uiso 1 1 calc R
H36C H 0.9178 -0.5421 0.0546 0.121 Uiso 1 1 calc R
N1 N 0.6684(3) 0.4294(2) 0.36621(16) 0.0205(6) Uani 1 1 d .
N2 N 0.5875(3) 0.6215(3) 0.33918(17) 0.0260(7) Uani 1 1 d .
N3 N 1.1403(3) -0.1808(2) 0.14492(16) 0.0235(7) Uani 1 1 d .
N4 N 0.9551(3) -0.2140(3) 0.12504(17) 0.0261(7) Uani 1 1 d .
O1 O 0.6918(3) 0.8481(3) 0.28956(15) 0.0467(8) Uani 1 1 d .
O2 O 0.8254(3) -0.4172(3) 0.10667(18) 0.0575(9) Uani 1 1 d .
I1 I 0.30059(2) 0.51286(2) 0.425717(14) 0.03240(8) Uani 1 1 d .
I2 I 0.86659(2) 0.12447(2) 0.084980(15) 0.03774(9) Uani 1 1 d .

loop_
_atom_site_aniso_label
_atom_site_aniso_U_11
_atom_site_aniso_U_22
_atom_site_aniso_U_33
_atom_site_aniso_U_23
_atom_site_aniso_U_13
_atom_site_aniso_U_12
Ni1 0.0161(3) 0.0188(3) 0.0212(3) -0.0031(3) -0.0002(3) -0.0034(3)
Ni2 0.0160(3) 0.0211(3) 0.0208(3) -0.0010(3) -0.0027(3) -0.0019(3)
C1 0.0165(18) 0.0211(19) 0.0239(18) -0.0030(16) -0.0058(14) -0.0053(15)
C2 0.026(2) 0.035(2) 0.0220(19) -0.0061(17) 0.0037(16) -0.0085(17)
C3 0.030(2) 0.035(2) 0.0237(19) 0.0021(17) 0.0027(17) -0.0113(18)
C4 0.0200(18) 0.0183(18) 0.0196(17) -0.0071(14) 0.0030(14) 0.0008(15)
C5 0.0222(19) 0.025(2) 0.0284(19) -0.0113(16) -0.0006(16) -0.0049(16)
C6 0.035(2) 0.024(2) 0.040(2) -0.0093(18) -0.0030(18) -0.0084(18)
C7 0.039(2) 0.023(2) 0.038(2) -0.0077(18) -0.0068(19) 0.0003(18)
C8 0.028(2) 0.032(2) 0.036(2) -0.0099(18) -0.0097(17) 0.0034(18)
C9 0.0163(18) 0.028(2) 0.0270(19) -0.0082(16) -0.0014(15) -0.0015(15)
C10 0.027(2) 0.025(2) 0.039(2) -0.0072(17) -0.0100(17) -0.0065(17)
C11 0.037(2) 0.039(2) 0.059(3) -0.013(2) -0.009(2) -0.010(2)
C12 0.052(3) 0.047(3) 0.036(2) -0.014(2) -0.019(2) -0.005(2)
C13 0.0187(19) 0.034(2) 0.033(2) -0.0091(17) 0.0000(16) -0.0041(16)
C14 0.025(2) 0.044(2) 0.051(3) -0.019(2) -0.0080(19) -0.0052(19)
C15 0.026(2) 0.064(3) 0.049(3) -0.019(2) 0.0044(19) -0.011(2)
C16 0.039(2) 0.025(2) 0.040(2) 0.0033(18) 0.0033(19) 0.0008(19)
C17 0.060(3) 0.026(2) 0.042(2) -0.0064(19) 0.007(2) -0.012(2)
C18 0.048(3) 0.054(3) 0.044(3) -0.014(2) -0.001(2) -0.012(2)
C19 0.0204(18) 0.0188(18) 0.0241(18) -0.0051(15) 0.0009(15) -0.0040(15)
C20 0.036(2) 0.030(2) 0.028(2) 0.0081(18) -0.0093(18) -0.0042(18)
C21 0.040(2) 0.030(2) 0.031(2) 0.0072(18) -0.0030(18) -0.0100(19)
C22 0.024(2) 0.025(2) 0.0229(18) -0.0023(16) -0.0083(15) -0.0025(16)
C23 0.031(2) 0.030(2) 0.0227(19) -0.0023(17) -0.0100(16) -0.0023(17)
C24 0.040(3) 0.033(2) 0.040(2) -0.0065(19) -0.015(2) -0.011(2)
C25 0.028(2) 0.044(3) 0.047(2) -0.003(2) -0.0078(19) -0.013(2)
C26 0.025(2) 0.043(3) 0.047(2) -0.012(2) -0.0127(19) -0.0021(19)
C27 0.027(2) 0.028(2) 0.030(2) -0.0069(17) -0.0136(17) 0.0008(17)
C28 0.026(2) 0.033(2) 0.048(2) -0.0139(19) -0.0117(18) 0.0005(17)
C29 0.031(2) 0.065(3) 0.068(3) -0.040(3) -0.005(2) 0.004(2)
C30 0.055(3) 0.029(2) 0.085(4) -0.015(2) -0.031(3) 0.010(2)
C31 0.039(2) 0.039(2) 0.031(2) -0.0148(19) -0.0084(18) 0.0010(19)
C32 0.066(3) 0.071(3) 0.033(2) -0.018(2) -0.004(2) -0.004(3)
C33 0.059(3) 0.050(3) 0.054(3) -0.027(2) -0.012(2) 0.004(2)
C34 0.018(2) 0.041(2) 0.040(2) -0.0032(19) -0.0009(17) -0.0120(18)
C35 0.031(2) 0.064(3) 0.037(2) -0.015(2) 0.0055(19) -0.020(2)
C36 0.092(4) 0.075(4) 0.100(4) -0.053(4) 0.040(4) -0.042(3)
N1 0.0191(15) 0.0217(16) 0.0201(15) -0.0026(13) -0.0014(12) -0.0056(13)
N2 0.0251(17) 0.0205(16) 0.0282(16) -0.0007(14) -0.0009(13) -0.0018(13)
N3 0.0218(16) 0.0210(16) 0.0255(15) -0.0024(13) -0.0075(13) -0.0010(13)
N4 0.0208(16) 0.0262(16) 0.0285(16) 0.0000(14) -0.0024(13) -0.0071(13)
O1 0.059(2) 0.0525(18) 0.0322(15) -0.0023(14) 0.0016(14) -0.0330(16)
O2 0.081(2) 0.049(2) 0.0558(19) -0.0262(17) 0.0189(17) -0.0331(18)
I1 0.01927(13) 0.04747(17) 0.03320(14) -0.01506(12) -0.00292(10) -0.00527(11)
I2 0.03773(17) 0.03879(16) 0.02994(14) -0.00799(12) -0.00246(12) 0.00950(12)

loop_
_atom_type_symbol
_atom_type_description
_atom_type_scat_dispersion_real
_atom_type_scat_dispersion_imag
_atom_type_scat_source
Ni Ni 0.3393 1.1124 'International Tables Vol C Tables 4.2.6.8 and 6.1.1.4'
C C 0.0033 0.0016 'International Tables Vol C Tables 4.2.6.8 and 6.1.1.4'
N N 0.0061 0.0033 'International Tables Vol C Tables 4.2.6.8 and 6.1.1.4'
O O 0.0106 0.0060 'International Tables Vol C Tables 4.2.6.8 and 6.1.1.4'
I I -0.4742 1.8119 'International Tables Vol C Tables 4.2.6.8 and 6.1.1.4'
H H 0.0000 0.0000 'International Tables Vol C Tables 4.2.6.8 and 6.1.1.4'

loop_
_geom_angle_atom_site_label_1
_geom_angle_atom_site_label_2
_geom_angle_atom_site_label_3
_geom_angle
_geom_angle_site_symmetry_1
_geom_angle_site_symmetry_3
C1 Ni1 C1 180.000(1) . 2_666
C1 Ni1 I1 89.11(9) . .
C1 Ni1 I1 90.89(10) 2_666 .
C1 Ni1 I1 90.89(10) . 2_666
C1 Ni1 I1 89.11(10) 2_666 2_666
I1 Ni1 I1 180.0 . 2_666
C19 Ni2 C19 180.0(2) 2_755 .
C19 Ni2 I2 91.01(10) 2_755 2_755
C19 Ni2 I2 88.99(10) . 2_755
C19 Ni2 I2 88.99(10) 2_755 .
C19 Ni2 I2 91.01(10) . .
I2 Ni2 I2 180.000(17) 2_755 .
N2 C1 N1 103.4(3) . .
N2 C1 Ni1 124.5(3) . .
N1 C1 Ni1 132.0(2) . .
C3 C2 N1 106.9(3) . .
C2 C3 N2 106.9(3) . .
C9 C4 C5 123.4(3) . .
C9 C4 N1 118.4(3) . .
C5 C4 N1 118.2(3) . .
C6 C5 C4 116.6(3) . .
C6 C5 C10 121.0(3) . .
C4 C5 C10 122.0(3) . .
C7 C6 C5 121.5(4) . .
C8 C7 C6 120.3(3) . .
C7 C8 C9 121.2(3) . .
C8 C9 C4 116.7(3) . .
C8 C9 C13 120.1(3) . .
C4 C9 C13 123.1(3) . .
C5 C10 C12 109.6(3) . .
C5 C10 C11 112.9(3) . .
C12 C10 C11 110.4(3) . .
C9 C13 C15 110.4(3) . .
C9 C13 C14 113.0(3) . .
C15 C13 C14 109.4(3) . .
N2 C16 C17 111.4(3) . .
O1 C17 C16 108.9(3) . .
N3 C19 N4 104.0(3) . .
N3 C19 Ni2 134.1(2) . .
N4 C19 Ni2 121.8(2) . .
C21 C20 N3 107.2(3) . .
C20 C21 N4 107.0(3) . .
C23 C22 C27 123.3(3) . .
C23 C22 N3 118.7(3) . .
C27 C22 N3 118.0(3) . .
C22 C23 C24 117.0(4) . .
C22 C23 C31 122.5(3) . .
C24 C23 C31 120.3(4) . .
C25 C24 C23 120.9(4) . .
C26 C25 C24 120.9(4) . .
C25 C26 C27 121.3(4) . .
C22 C27 C26 116.5(3) . .
C22 C27 C28 123.8(3) . .
C26 C27 C28 119.7(4) . .
C27 C28 C29 113.5(3) . .
C27 C28 C30 111.1(3) . .
C29 C28 C30 109.4(3) . .
C23 C31 C33 113.7(3) . .
C23 C31 C32 110.2(3) . .
C33 C31 C32 110.2(4) . .
N4 C34 C35 112.8(3) . .
O2 C35 C34 109.2(3) . .
C1 N1 C2 111.0(3) . .
C1 N1 C4 126.2(3) . .
C2 N1 C4 122.8(3) . .
C1 N2 C3 111.7(3) . .
C1 N2 C16 124.6(3) . .
C3 N2 C16 123.7(3) . .
C19 N3 C20 110.4(3) . .
C19 N3 C22 126.3(3) . .
C20 N3 C22 123.3(3) . .
C19 N4 C21 111.4(3) . .
C19 N4 C34 123.0(3) . .
C21 N4 C34 125.6(3) . .
C18 O1 C17 112.5(3) . .
C35 O2 C36 112.7(3) . .

loop_
_geom_bond_atom_site_label_1
_geom_bond_atom_site_label_2
_geom_bond_distance
_geom_bond_site_symmetry_2
Ni1 C1 1.911(3) .
Ni1 C1 1.911(3) 2_666
Ni1 I1 2.5000(2) .
Ni1 I1 2.5000(3) 2_666
Ni2 C19 1.916(3) 2_755
Ni2 C19 1.916(3) .
Ni2 I2 2.4982(3) 2_755
Ni2 I2 2.4982(3) .
C1 N2 1.359(4) .
C1 N1 1.368(4) .
C2 C3 1.334(5) .
C2 N1 1.389(4) .
C3 N2 1.383(5) .
C4 C9 1.401(5) .
C4 C5 1.403(5) .
C4 N1 1.453(4) .
C5 C6 1.387(5) .
C5 C10 1.517(5) .
C6 C7 1.386(5) .
C7 C8 1.375(5) .
C8 C9 1.398(5) .
C9 C13 1.517(5) .
C10 C12 1.535(5) .
C10 C11 1.537(5) .
C13 C15 1.533(5) .
C13 C14 1.533(5) .
C16 N2 1.457(5) .
C16 C17 1.508(5) .
C17 O1 1.414(4) .
C18 O1 1.410(5) .
C19 N3 1.360(4) .
C19 N4 1.362(4) .
C20 C21 1.328(5) .
C20 N3 1.397(4) .
C21 N4 1.378(4) .
C22 C23 1.397(5) .
C22 C27 1.403(5) .
C22 N3 1.453(4) .
C23 C24 1.398(5) .
C23 C31 1.509(5) .
C24 C25 1.378(6) .
C25 C26 1.368(6) .
C26 C27 1.403(5) .
C27 C28 1.509(5) .
C28 C29 1.539(5) .
C28 C30 1.548(5) .
C31 C33 1.523(5) .
C31 C32 1.533(5) .
C34 N4 1.457(4) .
C34 C35 1.510(5) .
C35 O2 1.414(5) .
C36 O2 1.419(5) .
